data_4038436
loop_
_publ_author_name
'Beer, Henrik'
'Bresien, Jonas'
'Michalik, Dirk'
'R\"olke, Anne-Kristin'
'Schulz, Axel'
'Villinger, Alexander'
'Wustrack, Ronald'

_publ_section_title
;
 Heterocyclopentanediyls vs Heterocyclopentadienes: A Question of Silyl
 Group Migration.
;
_journal_name_full 'The Journal of organic chemistry'
_journal_paper_doi 10.1021/acs.joc.0c00460
_journal_year 2020
_chemical_formula_moiety 'C27 H63 N3 P2 Si8'
_chemical_formula_sum 'C27 H63 N3 P2 Si8'
_chemical_formula_weight 716.46
_space_group_crystal_system monoclinic
_space_group_IT_number 15
_space_group_name_Hall '-C 2yc'
_space_group_name_H-M_alt 'C 1 2/c 1'
_atom_sites_solution_hydrogens geom
_audit_creation_method SHELXL-2013
_cell_angle_alpha 90
_cell_angle_beta 104.701(2)
_cell_angle_gamma 90
_cell_formula_units_Z 8
_cell_length_a 29.0174(13)
_cell_length_b 9.5931(4)
_cell_length_c 32.4315(16)
_cell_measurement_reflns_used 9937
_cell_measurement_temperature 123(2)
_cell_measurement_theta_max 29.20
_cell_measurement_theta_min 2.24
_cell_volume 8732.3(7)
_computing_cell_refinement 'Bruker Apex V7.51A'
_computing_data_collection 'Bruker Apex V7.51A'
_computing_data_reduction 'Bruker SAINT'
_computing_molecular_graphics 'ORTEP-3v2.01 (Farrugia, 1997)'
_computing_publication_material SHELXL-2013
_computing_structure_refinement 'SHELXL-2013 (Sheldrick, 2013)'
_computing_structure_solution 'SHELXS-2013 (Sheldrick, 2013)'
_diffrn_ambient_temperature 123(2)
_diffrn_measured_fraction_theta_full 0.999
_diffrn_measured_fraction_theta_max 0.997
_diffrn_measurement_device_type 'Bruker Apex Kappa II-CCD-diffractometer'
_diffrn_measurement_method 'phi and omega scans'
_diffrn_radiation_monochromator graphite
_diffrn_radiation_source 'sealed tube'
_diffrn_radiation_type MoK\a
_diffrn_radiation_wavelength 0.71073
_diffrn_reflns_av_R_equivalents 0.0645
_diffrn_reflns_av_unetI/netI 0.0668
_diffrn_reflns_Laue_measured_fraction_full 0.999
_diffrn_reflns_Laue_measured_fraction_max 0.997
_diffrn_reflns_limit_h_max 43
_diffrn_reflns_limit_h_min -43
_diffrn_reflns_limit_k_max 14
_diffrn_reflns_limit_k_min -13
_diffrn_reflns_limit_l_max 48
_diffrn_reflns_limit_l_min -48
_diffrn_reflns_number 72308
_diffrn_reflns_point_group_measured_fraction_full 0.999
_diffrn_reflns_point_group_measured_fraction_max 0.997
_diffrn_reflns_theta_full 25.242
_diffrn_reflns_theta_max 31.999
_diffrn_reflns_theta_min 2.179
_exptl_absorpt_coefficient_mu 0.340
_exptl_absorpt_correction_T_max 0.7464
_exptl_absorpt_correction_T_min 0.6575
_exptl_absorpt_correction_type multi-scan
_exptl_absorpt_process_details '(SADABS; Sheldrick, 2004)'
_exptl_crystal_colour yellow
_exptl_crystal_density_diffrn 1.090
_exptl_crystal_description block
_exptl_crystal_F_000 3104
_exptl_crystal_size_max 0.180
_exptl_crystal_size_mid 0.180
_exptl_crystal_size_min 0.080
_refine_diff_density_max 0.542
_refine_diff_density_min -0.515
_refine_diff_density_rms 0.073
_refine_ls_extinction_method none
_refine_ls_goodness_of_fit_ref 1.010
_refine_ls_hydrogen_treatment constr
_refine_ls_matrix_type full
_refine_ls_number_parameters 381
_refine_ls_number_reflns 15133
_refine_ls_number_restraints 0
_refine_ls_restrained_S_all 1.010
_refine_ls_R_factor_all 0.0873
_refine_ls_R_factor_gt 0.0485
_refine_ls_shift/su_max 0.000
_refine_ls_shift/su_mean 0.000
_refine_ls_structure_factor_coef Fsqd
_refine_ls_weighting_details 'w=1/[\s^2^(Fo^2^)+(0.0495P)^2^+6.4562P] where P=(Fo^2^+2Fc^2^)/3'
_refine_ls_weighting_scheme calc
_refine_ls_wR_factor_gt 0.1061
_refine_ls_wR_factor_ref 0.1248
_reflns_Friedel_coverage 0.000
_reflns_number_gt 9928
_reflns_number_total 15133
_reflns_threshold_expression 'I > 2\s(I)'
_cod_data_source_file jo0c00460_si_001.cif
_cod_data_source_block is_ar_7_28
_cod_original_sg_symbol_H-M 'C 2/c'
_cod_database_code 4038436
_shelx_space_group_comment
;
The symmetry employed for this shelxl refinement is uniquely defined
by the following loop, which should always be used as a source of
symmetry information in preference to the above space-group names.
They are only intended as comments.
;
_shelx_estimated_absorpt_t_min 0.941
_shelx_estimated_absorpt_t_max 0.973
_shelxl_version_number 2013-4

loop_
_space_group_symop_operation_xyz
'x, y, z'
'-x, y, -z+1/2'
'x+1/2, y+1/2, z'
'-x+1/2, y+1/2, -z+1/2'
'-x, -y, -z'
'x, -y, z-1/2'
'-x+1/2, -y+1/2, -z'
'x+1/2, -y+1/2, z-1/2'

loop_
_atom_site_label
_atom_site_type_symbol
_atom_site_fract_x
_atom_site_fract_y
_atom_site_fract_z
_atom_site_U_iso_or_equiv
_atom_site_adp_type
_atom_site_occupancy
_atom_site_site_symmetry_order
_atom_site_calc_flag
_atom_site_refinement_flags_posn
_atom_site_refinement_flags_adp
_atom_site_refinement_flags_occupancy
_atom_site_disorder_assembly
_atom_site_disorder_group
P1 P 0.25926(2) -0.00839(5) 0.16369(2) 0.02443(11) Uani 1 1 d . . . . .
P2 P 0.22955(2) 0.06923(5) 0.07570(2) 0.02882(12) Uani 1 1 d . . . . .
N1 N 0.27477(5) 0.02840(14) 0.11682(5) 0.0203(3) Uani 1 1 d . . . . .
N2 N 0.18581(5) 0.05765(15) 0.09804(5) 0.0248(3) Uani 1 1 d . . . . .
N3 N 0.16257(5) 0.01340(15) 0.16051(5) 0.0220(3) Uani 1 1 d . . . . .
Si1 Si 0.33445(2) -0.00529(4) 0.11074(2) 0.01880(10) Uani 1 1 d . . . . .
Si2 Si 0.39434(2) 0.05961(5) 0.17158(2) 0.02378(11) Uani 1 1 d . . . . .
Si3 Si 0.33639(2) -0.24654(5) 0.09829(2) 0.02970(13) Uani 1 1 d . . . . .
Si4 Si 0.34367(2) 0.12346(5) 0.05132(2) 0.02734(12) Uani 1 1 d . . . . .
Si5 Si 0.10129(2) 0.03987(5) 0.13296(2) 0.01872(10) Uani 1 1 d . . . . .
Si6 Si 0.05374(2) -0.01489(5) 0.18035(2) 0.02317(11) Uani 1 1 d . . . . .
Si7 Si 0.08113(2) 0.27135(5) 0.10884(2) 0.03053(13) Uani 1 1 d . . . . .
Si8 Si 0.08226(2) -0.10436(5) 0.07141(2) 0.02733(12) Uani 1 1 d . . . . .
C1 C 0.19815(6) 0.02264(17) 0.13952(6) 0.0207(3) Uani 1 1 d . . . . .
C2 C 0.17885(7) -0.0161(2) 0.20546(6) 0.0291(4) Uani 1 1 d . . . . .
C3 C 0.18363(7) -0.1543(2) 0.21948(7) 0.0369(5) Uani 1 1 d . . . . .
C4 C 0.19974(8) -0.1767(3) 0.26342(9) 0.0566(8) Uani 1 1 d . . . . .
H4 H 0.2023 -0.2692 0.2742 0.068 Uiso 1 1 calc R U . . .
C5 C 0.21198(9) -0.0659(4) 0.29139(9) 0.0682(10) Uani 1 1 d . . . . .
H5 H 0.2231 -0.0833 0.3211 0.082 Uiso 1 1 calc R U . . .
C6 C 0.20814(8) 0.0688(4) 0.27666(8) 0.0591(8) Uani 1 1 d . . . . .
H6 H 0.2174 0.1436 0.2962 0.071 Uiso 1 1 calc R U . . .
C7 C 0.19105(7) 0.0968(3) 0.23379(7) 0.0409(6) Uani 1 1 d . . . . .
C8 C 0.17244(8) -0.2732(2) 0.18862(8) 0.0432(6) Uani 1 1 d . . . . .
H8A H 0.1392 -0.2662 0.1719 0.065 Uiso 1 1 calc R U . . .
H8B H 0.1771 -0.3615 0.2043 0.065 Uiso 1 1 calc R U . . .
H8C H 0.1936 -0.2696 0.1694 0.065 Uiso 1 1 calc R U . . .
C9 C 0.18367(9) 0.2439(3) 0.21814(9) 0.0509(7) Uani 1 1 d . . . . .
H9A H 0.1497 0.2666 0.2116 0.076 Uiso 1 1 calc R U . . .
H9B H 0.1951 0.2541 0.1924 0.076 Uiso 1 1 calc R U . . .
H9C H 0.2014 0.3072 0.2402 0.076 Uiso 1 1 calc R U . . .
C10 C 0.38547(8) -0.0126(2) 0.22252(7) 0.0343(4) Uani 1 1 d . . . . .
H10A H 0.4132 0.0097 0.2459 0.051 Uiso 1 1 calc R U . . .
H10B H 0.3817 -0.1140 0.2200 0.051 Uiso 1 1 calc R U . . .
H10C H 0.3569 0.0287 0.2283 0.051 Uiso 1 1 calc R U . . .
C11 C 0.40036(8) 0.25366(19) 0.17613(7) 0.0349(5) Uani 1 1 d . . . . .
H11A H 0.3698 0.2945 0.1775 0.052 Uiso 1 1 calc R U . . .
H11B H 0.4096 0.2905 0.1512 0.052 Uiso 1 1 calc R U . . .
H11C H 0.4248 0.2776 0.2021 0.052 Uiso 1 1 calc R U . . .
C12 C 0.45153(7) -0.0155(2) 0.16416(8) 0.0388(5) Uani 1 1 d . . . . .
H12A H 0.4777 0.0072 0.1890 0.058 Uiso 1 1 calc R U . . .
H12B H 0.4583 0.0240 0.1384 0.058 Uiso 1 1 calc R U . . .
H12C H 0.4485 -0.1170 0.1612 0.058 Uiso 1 1 calc R U . . .
C13 C 0.27387(10) -0.3044(3) 0.07650(12) 0.0701(9) Uani 1 1 d . . . . .
H13A H 0.2731 -0.4059 0.0728 0.105 Uiso 1 1 calc R U . . .
H13B H 0.2607 -0.2596 0.0489 0.105 Uiso 1 1 calc R U . . .
H13C H 0.2548 -0.2784 0.0963 0.105 Uiso 1 1 calc R U . . .
C14 C 0.36216(9) -0.3428(2) 0.14874(8) 0.0460(6) Uani 1 1 d . . . . .
H14A H 0.3447 -0.3181 0.1699 0.069 Uiso 1 1 calc R U . . .
H14B H 0.3958 -0.3175 0.1596 0.069 Uiso 1 1 calc R U . . .
H14C H 0.3595 -0.4433 0.1433 0.069 Uiso 1 1 calc R U . . .
C15 C 0.37424(12) -0.2864(3) 0.06118(10) 0.0633(8) Uani 1 1 d . . . . .
H15A H 0.3792 -0.3873 0.0604 0.095 Uiso 1 1 calc R U . . .
H15B H 0.4051 -0.2394 0.0711 0.095 Uiso 1 1 calc R U . . .
H15C H 0.3583 -0.2533 0.0325 0.095 Uiso 1 1 calc R U . . .
C16 C 0.30650(8) 0.0524(3) 0.00003(7) 0.0397(5) Uani 1 1 d . . . . .
H16A H 0.2731 0.0490 0.0011 0.060 Uiso 1 1 calc R U . . .
H16B H 0.3174 -0.0418 -0.0044 0.060 Uiso 1 1 calc R U . . .
H16C H 0.3095 0.1127 -0.0235 0.060 Uiso 1 1 calc R U . . .
C17 C 0.32738(10) 0.3109(2) 0.05626(8) 0.0482(6) Uani 1 1 d . . . . .
H17A H 0.3293 0.3616 0.0305 0.072 Uiso 1 1 calc R U . . .
H17B H 0.3495 0.3524 0.0812 0.072 Uiso 1 1 calc R U . . .
H17C H 0.2948 0.3165 0.0597 0.072 Uiso 1 1 calc R U . . .
C18 C 0.40797(8) 0.1139(3) 0.05059(8) 0.0508(7) Uani 1 1 d . . . . .
H18A H 0.4175 0.0160 0.0503 0.076 Uiso 1 1 calc R U . . .
H18B H 0.4275 0.1597 0.0761 0.076 Uiso 1 1 calc R U . . .
H18C H 0.4124 0.1609 0.0251 0.076 Uiso 1 1 calc R U . . .
C19 C 0.07085(8) 0.0806(2) 0.23238(7) 0.0397(5) Uani 1 1 d . . . . .
H19A H 0.0721 0.1809 0.2270 0.060 Uiso 1 1 calc R U . . .
H19B H 0.1022 0.0485 0.2488 0.060 Uiso 1 1 calc R U . . .
H19C H 0.0472 0.0624 0.2485 0.060 Uiso 1 1 calc R U . . .
C20 C 0.05155(8) -0.2048(2) 0.19369(8) 0.0371(5) Uani 1 1 d . . . . .
H20A H 0.0264 -0.2203 0.2084 0.056 Uiso 1 1 calc R U . . .
H20B H 0.0823 -0.2333 0.2122 0.056 Uiso 1 1 calc R U . . .
H20C H 0.0448 -0.2598 0.1674 0.056 Uiso 1 1 calc R U . . .
C21 C -0.00843(7) 0.0409(2) 0.15302(7) 0.0350(5) Uani 1 1 d . . . . .
H21A H -0.0300 0.0153 0.1706 0.053 Uiso 1 1 calc R U . . .
H21B H -0.0186 -0.0056 0.1253 0.053 Uiso 1 1 calc R U . . .
H21C H -0.0092 0.1422 0.1489 0.053 Uiso 1 1 calc R U . . .
C22 C 0.07485(9) 0.4001(2) 0.15075(9) 0.0464(6) Uani 1 1 d . . . . .
H22A H 0.1065 0.4254 0.1683 0.070 Uiso 1 1 calc R U . . .
H22B H 0.0562 0.3582 0.1688 0.070 Uiso 1 1 calc R U . . .
H22C H 0.0586 0.4839 0.1370 0.070 Uiso 1 1 calc R U . . .
C23 C 0.02067(10) 0.2659(3) 0.07007(8) 0.0515(6) Uani 1 1 d . . . . .
H23A H 0.0131 0.3579 0.0569 0.077 Uiso 1 1 calc R U . . .
H23B H -0.0034 0.2405 0.0852 0.077 Uiso 1 1 calc R U . . .
H23C H 0.0208 0.1966 0.0479 0.077 Uiso 1 1 calc R U . . .
C24 C 0.12437(10) 0.3442(2) 0.08075(10) 0.0585(8) Uani 1 1 d . . . . .
H24A H 0.1122 0.4328 0.0673 0.088 Uiso 1 1 calc R U . . .
H24B H 0.1285 0.2783 0.0589 0.088 Uiso 1 1 calc R U . . .
H24C H 0.1551 0.3598 0.1013 0.088 Uiso 1 1 calc R U . . .
C25 C 0.02152(9) -0.1838(3) 0.06528(8) 0.0521(7) Uani 1 1 d . . . . .
H25A H -0.0024 -0.1095 0.0615 0.078 Uiso 1 1 calc R U . . .
H25B H 0.0212 -0.2378 0.0909 0.078 Uiso 1 1 calc R U . . .
H25C H 0.0141 -0.2452 0.0403 0.078 Uiso 1 1 calc R U . . .
C26 C 0.08090(9) -0.0075(2) 0.02114(7) 0.0406(5) Uani 1 1 d . . . . .
H26A H 0.1126 0.0304 0.0225 0.061 Uiso 1 1 calc R U . . .
H26B H 0.0579 0.0689 0.0177 0.061 Uiso 1 1 calc R U . . .
H26C H 0.0715 -0.0712 -0.0032 0.061 Uiso 1 1 calc R U . . .
C27 C 0.12491(9) -0.2523(2) 0.07471(8) 0.0472(6) Uani 1 1 d . . . . .
H27A H 0.1180 -0.3015 0.0473 0.071 Uiso 1 1 calc R U . . .
H27B H 0.1216 -0.3169 0.0972 0.071 Uiso 1 1 calc R U . . .
H27C H 0.1576 -0.2162 0.0813 0.071 Uiso 1 1 calc R U . . .

loop_
_atom_site_aniso_label
_atom_site_aniso_U_11
_atom_site_aniso_U_22
_atom_site_aniso_U_33
_atom_site_aniso_U_23
_atom_site_aniso_U_13
_atom_site_aniso_U_12
P1 0.0178(2) 0.0343(2) 0.0226(2) -0.00206(19) 0.0078(2) -0.00200(18)
P2 0.0224(2) 0.0386(3) 0.0284(3) 0.0082(2) 0.0120(2) 0.0054(2)
N1 0.0168(7) 0.0215(6) 0.0246(8) -0.0002(5) 0.0092(6) 0.0003(5)
N2 0.0202(8) 0.0280(7) 0.0287(9) 0.0031(6) 0.0104(7) 0.0032(6)
N3 0.0162(7) 0.0281(7) 0.0233(8) -0.0022(6) 0.0082(6) -0.0020(5)
Si1 0.0168(2) 0.0185(2) 0.0233(3) 0.00009(17) 0.0092(2) 0.00004(16)
Si2 0.0201(2) 0.0254(2) 0.0259(3) -0.00099(19) 0.0060(2) 0.00009(18)
Si3 0.0322(3) 0.0208(2) 0.0392(3) -0.0047(2) 0.0146(3) 0.0022(2)
Si4 0.0233(3) 0.0326(3) 0.0277(3) 0.0067(2) 0.0094(2) -0.0054(2)
Si5 0.0167(2) 0.0195(2) 0.0214(3) -0.00008(17) 0.0074(2) -0.00083(16)
Si6 0.0170(2) 0.0289(2) 0.0254(3) 0.00115(19) 0.0087(2) -0.00237(18)
Si7 0.0363(3) 0.0214(2) 0.0401(3) 0.0036(2) 0.0210(3) 0.0057(2)
Si8 0.0275(3) 0.0286(2) 0.0249(3) -0.0047(2) 0.0047(2) -0.0021(2)
C1 0.0173(8) 0.0218(7) 0.0248(9) -0.0036(6) 0.0084(8) -0.0024(6)
C2 0.0140(8) 0.0512(11) 0.0237(10) -0.0015(8) 0.0077(8) -0.0020(8)
C3 0.0174(9) 0.0615(14) 0.0329(12) 0.0152(10) 0.0084(9) 0.0020(9)
C4 0.0258(12) 0.102(2) 0.0432(16) 0.0343(15) 0.0099(12) 0.0057(13)
C5 0.0229(12) 0.158(3) 0.0227(13) 0.0015(17) 0.0042(11) -0.0011(16)
C6 0.0232(12) 0.125(3) 0.0292(14) -0.0185(15) 0.0068(11) -0.0064(14)
C7 0.0154(9) 0.0797(16) 0.0296(12) -0.0178(11) 0.0092(9) -0.0060(10)
C8 0.0302(12) 0.0421(12) 0.0579(16) 0.0211(11) 0.0125(12) 0.0040(9)
C9 0.0343(13) 0.0602(15) 0.0611(17) -0.0356(13) 0.0176(13) -0.0107(11)
C10 0.0335(11) 0.0413(11) 0.0256(11) 0.0033(8) 0.0030(9) 0.0014(9)
C11 0.0388(12) 0.0296(9) 0.0356(12) -0.0065(8) 0.0082(10) -0.0067(8)
C12 0.0223(10) 0.0472(12) 0.0464(14) -0.0019(10) 0.0078(10) 0.0044(9)
C13 0.0494(16) 0.0333(12) 0.113(3) -0.0266(14) -0.0069(17) -0.0051(11)
C14 0.0503(15) 0.0256(10) 0.0667(17) 0.0120(10) 0.0232(14) 0.0070(9)
C15 0.098(2) 0.0422(13) 0.0668(19) -0.0049(12) 0.0516(19) 0.0161(14)
C16 0.0351(12) 0.0602(14) 0.0261(11) 0.0017(10) 0.0116(10) -0.0063(10)
C17 0.0617(17) 0.0311(11) 0.0486(15) 0.0143(10) 0.0080(13) -0.0033(10)
C18 0.0279(12) 0.0803(18) 0.0485(16) 0.0185(13) 0.0175(12) -0.0084(11)
C19 0.0323(12) 0.0585(13) 0.0331(12) -0.0090(10) 0.0171(10) -0.0078(10)
C20 0.0301(11) 0.0362(10) 0.0484(14) 0.0126(9) 0.0163(11) -0.0021(8)
C21 0.0206(10) 0.0428(11) 0.0438(13) 0.0049(9) 0.0118(10) 0.0026(8)
C22 0.0491(15) 0.0316(10) 0.0627(17) -0.0114(10) 0.0222(13) 0.0064(9)
C23 0.0574(17) 0.0464(13) 0.0466(16) 0.0062(11) 0.0054(13) 0.0221(11)
C24 0.0742(19) 0.0279(11) 0.093(2) 0.0197(12) 0.0570(18) 0.0100(11)
C25 0.0410(14) 0.0726(17) 0.0404(14) -0.0178(12) 0.0061(12) -0.0260(12)
C26 0.0513(15) 0.0476(12) 0.0231(11) -0.0021(9) 0.0099(11) 0.0063(10)
C27 0.0586(16) 0.0297(10) 0.0500(15) -0.0118(9) 0.0079(13) 0.0056(10)

loop_
_atom_type_symbol
_atom_type_description
_atom_type_scat_dispersion_real
_atom_type_scat_dispersion_imag
_atom_type_scat_source
C C 0.0033 0.0016 'International Tables Vol C Tables 4.2.6.8 and 6.1.1.4'
H H 0.0000 0.0000 'International Tables Vol C Tables 4.2.6.8 and 6.1.1.4'
N N 0.0061 0.0033 'International Tables Vol C Tables 4.2.6.8 and 6.1.1.4'
Si Si 0.0817 0.0704 'International Tables Vol C Tables 4.2.6.8 and 6.1.1.4'
P P 0.1023 0.0942 'International Tables Vol C Tables 4.2.6.8 and 6.1.1.4'

loop_
_geom_angle_atom_site_label_1
_geom_angle_atom_site_label_2
_geom_angle_atom_site_label_3
_geom_angle
_geom_angle_site_symmetry_1
_geom_angle_site_symmetry_3
_geom_angle_publ_flag
N1 P1 C1 91.80(8) . . ?
N2 P2 N1 100.00(8) . . ?
P2 N1 P1 115.15(8) . . ?
P2 N1 Si1 122.25(9) . . ?
P1 N1 Si1 121.75(9) . . ?
C1 N2 P2 115.20(13) . . ?
C1 N3 C2 114.73(15) . . ?
C1 N3 Si5 121.18(13) . . ?
C2 N3 Si5 124.08(11) . . ?
N1 Si1 Si3 104.95(5) . . ?
N1 Si1 Si2 112.45(5) . . ?
Si3 Si1 Si2 111.02(3) . . ?
N1 Si1 Si4 107.67(5) . . ?
Si3 Si1 Si4 111.22(3) . . ?
Si2 Si1 Si4 109.43(3) . . ?
C10 Si2 C11 109.26(10) . . ?
C10 Si2 C12 107.17(10) . . ?
C11 Si2 C12 108.88(10) . . ?
C10 Si2 Si1 113.85(7) . . ?
C11 Si2 Si1 111.27(8) . . ?
C12 Si2 Si1 106.19(8) . . ?
C13 Si3 C14 108.78(14) . . ?
C13 Si3 C15 111.84(16) . . ?
C14 Si3 C15 107.14(12) . . ?
C13 Si3 Si1 107.21(8) . . ?
C14 Si3 Si1 111.02(8) . . ?
C15 Si3 Si1 110.87(9) . . ?
C16 Si4 C18 108.83(11) . . ?
C16 Si4 C17 108.96(11) . . ?
C18 Si4 C17 108.75(12) . . ?
C16 Si4 Si1 112.14(7) . . ?
C18 Si4 Si1 107.70(8) . . ?
C17 Si4 Si1 110.39(8) . . ?
N3 Si5 Si6 108.19(5) . . ?
N3 Si5 Si8 109.01(5) . . ?
Si6 Si5 Si8 111.48(3) . . ?
N3 Si5 Si7 115.22(5) . . ?
Si6 Si5 Si7 106.57(2) . . ?
Si8 Si5 Si7 106.39(3) . . ?
C19 Si6 C21 106.83(10) . . ?
C19 Si6 C20 106.48(11) . . ?
C21 Si6 C20 107.54(10) . . ?
C19 Si6 Si5 114.26(7) . . ?
C21 Si6 Si5 106.18(7) . . ?
C20 Si6 Si5 115.08(7) . . ?
C24 Si7 C22 107.93(12) . . ?
C24 Si7 C23 108.23(13) . . ?
C22 Si7 C23 104.85(11) . . ?
C24 Si7 Si5 111.79(7) . . ?
C22 Si7 Si5 115.90(8) . . ?
C23 Si7 Si5 107.69(8) . . ?
C26 Si8 C27 107.13(11) . . ?
C26 Si8 C25 107.28(12) . . ?
C27 Si8 C25 106.70(12) . . ?
C26 Si8 Si5 113.12(7) . . ?
C27 Si8 Si5 112.64(8) . . ?
C25 Si8 Si5 109.64(8) . . ?
N2 C1 N3 117.94(16) . . ?
N2 C1 P1 117.84(12) . . ?
N3 C1 P1 124.22(14) . . ?
C3 C2 C7 122.0(2) . . ?
C3 C2 N3 119.68(18) . . ?
C7 C2 N3 118.24(19) . . ?
C2 C3 C4 117.2(2) . . ?
C2 C3 C8 121.23(19) . . ?
C4 C3 C8 121.6(2) . . ?
C5 C4 C3 120.9(3) . . ?
C5 C4 H4 119.5 . . ?
C3 C4 H4 119.5 . . ?
C6 C5 C4 120.7(3) . . ?
C6 C5 H5 119.7 . . ?
C4 C5 H5 119.7 . . ?
C5 C6 C7 120.7(3) . . ?
C5 C6 H6 119.6 . . ?
C7 C6 H6 119.6 . . ?
C6 C7 C2 118.4(3) . . ?
C6 C7 C9 120.7(2) . . ?
C2 C7 C9 120.9(2) . . ?
C3 C8 H8A 109.5 . . ?
C3 C8 H8B 109.5 . . ?
H8A C8 H8B 109.5 . . ?
C3 C8 H8C 109.5 . . ?
H8A C8 H8C 109.5 . . ?
H8B C8 H8C 109.5 . . ?
C7 C9 H9A 109.5 . . ?
C7 C9 H9B 109.5 . . ?
H9A C9 H9B 109.5 . . ?
C7 C9 H9C 109.5 . . ?
H9A C9 H9C 109.5 . . ?
H9B C9 H9C 109.5 . . ?
Si2 C10 H10A 109.5 . . ?
Si2 C10 H10B 109.5 . . ?
H10A C10 H10B 109.5 . . ?
Si2 C10 H10C 109.5 . . ?
H10A C10 H10C 109.5 . . ?
H10B C10 H10C 109.5 . . ?
Si2 C11 H11A 109.5 . . ?
Si2 C11 H11B 109.5 . . ?
H11A C11 H11B 109.5 . . ?
Si2 C11 H11C 109.5 . . ?
H11A C11 H11C 109.5 . . ?
H11B C11 H11C 109.5 . . ?
Si2 C12 H12A 109.5 . . ?
Si2 C12 H12B 109.5 . . ?
H12A C12 H12B 109.5 . . ?
Si2 C12 H12C 109.5 . . ?
H12A C12 H12C 109.5 . . ?
H12B C12 H12C 109.5 . . ?
Si3 C13 H13A 109.5 . . ?
Si3 C13 H13B 109.5 . . ?
H13A C13 H13B 109.5 . . ?
Si3 C13 H13C 109.5 . . ?
H13A C13 H13C 109.5 . . ?
H13B C13 H13C 109.5 . . ?
Si3 C14 H14A 109.5 . . ?
Si3 C14 H14B 109.5 . . ?
H14A C14 H14B 109.5 . . ?
Si3 C14 H14C 109.5 . . ?
H14A C14 H14C 109.5 . . ?
H14B C14 H14C 109.5 . . ?
Si3 C15 H15A 109.5 . . ?
Si3 C15 H15B 109.5 . . ?
H15A C15 H15B 109.5 . . ?
Si3 C15 H15C 109.5 . . ?
H15A C15 H15C 109.5 . . ?
H15B C15 H15C 109.5 . . ?
Si4 C16 H16A 109.5 . . ?
Si4 C16 H16B 109.5 . . ?
H16A C16 H16B 109.5 . . ?
Si4 C16 H16C 109.5 . . ?
H16A C16 H16C 109.5 . . ?
H16B C16 H16C 109.5 . . ?
Si4 C17 H17A 109.5 . . ?
Si4 C17 H17B 109.5 . . ?
H17A C17 H17B 109.5 . . ?
Si4 C17 H17C 109.5 . . ?
H17A C17 H17C 109.5 . . ?
H17B C17 H17C 109.5 . . ?
Si4 C18 H18A 109.5 . . ?
Si4 C18 H18B 109.5 . . ?
H18A C18 H18B 109.5 . . ?
Si4 C18 H18C 109.5 . . ?
H18A C18 H18C 109.5 . . ?
H18B C18 H18C 109.5 . . ?
Si6 C19 H19A 109.5 . . ?
Si6 C19 H19B 109.5 . . ?
H19A C19 H19B 109.5 . . ?
Si6 C19 H19C 109.5 . . ?
H19A C19 H19C 109.5 . . ?
H19B C19 H19C 109.5 . . ?
Si6 C20 H20A 109.5 . . ?
Si6 C20 H20B 109.5 . . ?
H20A C20 H20B 109.5 . . ?
Si6 C20 H20C 109.5 . . ?
H20A C20 H20C 109.5 . . ?
H20B C20 H20C 109.5 . . ?
Si6 C21 H21A 109.5 . . ?
Si6 C21 H21B 109.5 . . ?
H21A C21 H21B 109.5 . . ?
Si6 C21 H21C 109.5 . . ?
H21A C21 H21C 109.5 . . ?
H21B C21 H21C 109.5 . . ?
Si7 C22 H22A 109.5 . . ?
Si7 C22 H22B 109.5 . . ?
H22A C22 H22B 109.5 . . ?
Si7 C22 H22C 109.5 . . ?
H22A C22 H22C 109.5 . . ?
H22B C22 H22C 109.5 . . ?
Si7 C23 H23A 109.5 . . ?
Si7 C23 H23B 109.5 . . ?
H23A C23 H23B 109.5 . . ?
Si7 C23 H23C 109.5 . . ?
H23A C23 H23C 109.5 . . ?
H23B C23 H23C 109.5 . . ?
Si7 C24 H24A 109.5 . . ?
Si7 C24 H24B 109.5 . . ?
H24A C24 H24B 109.5 . . ?
Si7 C24 H24C 109.5 . . ?
H24A C24 H24C 109.5 . . ?
H24B C24 H24C 109.5 . . ?
Si8 C25 H25A 109.5 . . ?
Si8 C25 H25B 109.5 . . ?
H25A C25 H25B 109.5 . . ?
Si8 C25 H25C 109.5 . . ?
H25A C25 H25C 109.5 . . ?
H25B C25 H25C 109.5 . . ?
Si8 C26 H26A 109.5 . . ?
Si8 C26 H26B 109.5 . . ?
H26A C26 H26B 109.5 . . ?
Si8 C26 H26C 109.5 . . ?
H26A C26 H26C 109.5 . . ?
H26B C26 H26C 109.5 . . ?
Si8 C27 H27A 109.5 . . ?
Si8 C27 H27B 109.5 . . ?
H27A C27 H27B 109.5 . . ?
Si8 C27 H27C 109.5 . . ?
H27A C27 H27C 109.5 . . ?
H27B C27 H27C 109.5 . . ?

loop_
_geom_bond_atom_site_label_1
_geom_bond_atom_site_label_2
_geom_bond_distance
_geom_bond_site_symmetry_2
_geom_bond_publ_flag
P1 N1 1.7277(15) . ?
P1 C1 1.7725(19) . ?
P2 N2 1.6170(15) . ?
P2 N1 1.6630(16) . ?
N1 Si1 1.8208(14) . ?
N2 C1 1.344(2) . ?
N3 C1 1.376(2) . ?
N3 C2 1.442(3) . ?
N3 Si5 1.7939(16) . ?
Si1 Si3 2.3524(7) . ?
Si1 Si2 2.3581(8) . ?
Si1 Si4 2.3607(7) . ?
Si2 C10 1.868(2) . ?
Si2 C11 1.8721(19) . ?
Si2 C12 1.880(2) . ?
Si3 C13 1.857(3) . ?
Si3 C14 1.862(2) . ?
Si3 C15 1.863(2) . ?
Si4 C16 1.867(2) . ?
Si4 C18 1.874(2) . ?
Si4 C17 1.876(2) . ?
Si5 Si6 2.3705(7) . ?
Si5 Si8 2.3757(7) . ?
Si5 Si7 2.3776(7) . ?
Si6 C19 1.873(2) . ?
Si6 C21 1.875(2) . ?
Si6 C20 1.877(2) . ?
Si7 C24 1.863(2) . ?
Si7 C22 1.879(2) . ?
Si7 C23 1.882(3) . ?
Si8 C26 1.868(2) . ?
Si8 C27 1.868(2) . ?
Si8 C25 1.883(2) . ?
C2 C3 1.397(3) . ?
C2 C7 1.406(3) . ?
C3 C4 1.399(3) . ?
C3 C8 1.498(3) . ?
C4 C5 1.384(4) . ?
C4 H4 0.9500 . ?
C5 C6 1.372(5) . ?
C5 H5 0.9500 . ?
C6 C7 1.379(4) . ?
C6 H6 0.9500 . ?
C7 C9 1.496(4) . ?
C8 H8A 0.9800 . ?
C8 H8B 0.9800 . ?
C8 H8C 0.9800 . ?
C9 H9A 0.9800 . ?
C9 H9B 0.9800 . ?
C9 H9C 0.9800 . ?
C10 H10A 0.9800 . ?
C10 H10B 0.9800 . ?
C10 H10C 0.9800 . ?
C11 H11A 0.9800 . ?
C11 H11B 0.9800 . ?
C11 H11C 0.9800 . ?
C12 H12A 0.9800 . ?
C12 H12B 0.9800 . ?
C12 H12C 0.9800 . ?
C13 H13A 0.9800 . ?
C13 H13B 0.9800 . ?
C13 H13C 0.9800 . ?
C14 H14A 0.9800 . ?
C14 H14B 0.9800 . ?
C14 H14C 0.9800 . ?
C15 H15A 0.9800 . ?
C15 H15B 0.9800 . ?
C15 H15C 0.9800 . ?
C16 H16A 0.9800 . ?
C16 H16B 0.9800 . ?
C16 H16C 0.9800 . ?
C17 H17A 0.9800 . ?
C17 H17B 0.9800 . ?
C17 H17C 0.9800 . ?
C18 H18A 0.9800 . ?
C18 H18B 0.9800 . ?
C18 H18C 0.9800 . ?
C19 H19A 0.9800 . ?
C19 H19B 0.9800 . ?
C19 H19C 0.9800 . ?
C20 H20A 0.9800 . ?
C20 H20B 0.9800 . ?
C20 H20C 0.9800 . ?
C21 H21A 0.9800 . ?
C21 H21B 0.9800 . ?
C21 H21C 0.9800 . ?
C22 H22A 0.9800 . ?
C22 H22B 0.9800 . ?
C22 H22C 0.9800 . ?
C23 H23A 0.9800 . ?
C23 H23B 0.9800 . ?
C23 H23C 0.9800 . ?
C24 H24A 0.9800 . ?
C24 H24B 0.9800 . ?
C24 H24C 0.9800 . ?
C25 H25A 0.9800 . ?
C25 H25B 0.9800 . ?
C25 H25C 0.9800 . ?
C26 H26A 0.9800 . ?
C26 H26B 0.9800 . ?
C26 H26C 0.9800 . ?
C27 H27A 0.9800 . ?
C27 H27B 0.9800 . ?
C27 H27C 0.9800 . ?

loop_
_geom_torsion_atom_site_label_1
_geom_torsion_atom_site_label_2
_geom_torsion_atom_site_label_3
_geom_torsion_atom_site_label_4
_geom_torsion
_geom_torsion_site_symmetry_1
_geom_torsion_site_symmetry_2
_geom_torsion_site_symmetry_3
_geom_torsion_site_symmetry_4
_geom_torsion_publ_flag
N2 P2 N1 P1 0.22(10) . . . . ?
N2 P2 N1 Si1 169.81(9) . . . . ?
C1 P1 N1 P2 -0.60(10) . . . . ?
C1 P1 N1 Si1 -170.24(9) . . . . ?
N1 P2 N2 C1 0.44(14) . . . . ?
P2 N1 Si1 Si3 -90.34(9) . . . . ?
P1 N1 Si1 Si3 78.57(9) . . . . ?
P2 N1 Si1 Si2 148.86(7) . . . . ?
P1 N1 Si1 Si2 -42.23(10) . . . . ?
P2 N1 Si1 Si4 28.24(10) . . . . ?
P1 N1 Si1 Si4 -162.85(7) . . . . ?
C1 N3 Si5 Si6 172.94(11) . . . . ?
C2 N3 Si5 Si6 -8.23(15) . . . . ?
C1 N3 Si5 Si8 51.54(13) . . . . ?
C2 N3 Si5 Si8 -129.62(13) . . . . ?
C1 N3 Si5 Si7 -67.94(13) . . . . ?
C2 N3 Si5 Si7 110.89(14) . . . . ?
P2 N2 C1 N3 178.94(12) . . . . ?
P2 N2 C1 P1 -0.96(18) . . . . ?
C2 N3 C1 N2 -176.33(16) . . . . ?
Si5 N3 C1 N2 2.6(2) . . . . ?
C2 N3 C1 P1 3.6(2) . . . . ?
Si5 N3 C1 P1 -177.50(9) . . . . ?
N1 P1 C1 N2 0.93(14) . . . . ?
N1 P1 C1 N3 -178.96(14) . . . . ?
C1 N3 C2 C3 -89.3(2) . . . . ?
Si5 N3 C2 C3 91.82(19) . . . . ?
C1 N3 C2 C7 88.53(19) . . . . ?
Si5 N3 C2 C7 -90.37(18) . . . . ?
C7 C2 C3 C4 2.0(3) . . . . ?
N3 C2 C3 C4 179.75(17) . . . . ?
C7 C2 C3 C8 -177.32(18) . . . . ?
N3 C2 C3 C8 0.4(3) . . . . ?
C2 C3 C4 C5 -2.3(3) . . . . ?
C8 C3 C4 C5 177.1(2) . . . . ?
C3 C4 C5 C6 0.6(4) . . . . ?
C4 C5 C6 C7 1.4(4) . . . . ?
C5 C6 C7 C2 -1.6(3) . . . . ?
C5 C6 C7 C9 175.7(2) . . . . ?
C3 C2 C7 C6 -0.1(3) . . . . ?
N3 C2 C7 C6 -177.87(17) . . . . ?
C3 C2 C7 C9 -177.42(18) . . . . ?
N3 C2 C7 C9 4.8(3) . . . . ?
